data_4022390
loop_
_publ_author_name
'Henry J. Shine'
'Bingjun Zhao'
'Ding-Quan Qian'
'John N. Marx'
'Ilse Y. Guzm\'an-Jim\'enez'
'John H. Thurston'
'T. Ould-Ely'
'Kenton H. Whitmire'

_publ_contact_author
;
Henry J. Shine
Department of Chemistry and Biochemistry
Texas Tech University
Lubbock, Texas 79409
;
_publ_contact_author_email henry.shine@ttu.edu
_publ_contact_author_fax '806 742 1289'
_publ_contact_author_phone '806 742 3067'
_publ_section_title
;
 Adducts of Phenoxathiin and Thianthrene Cation Radicals
 with Alkenes and Cycloalkenes
;
_journal_name_full 'Journal of Organic Chemistry'
_journal_page_first 8910
_journal_page_last 8917
_journal_paper_doi 10.1021/jo030173h
_journal_volume 68
_journal_year 2003
_chemical_formula_sum 'C18 H18 Cl N O4 S2'
_chemical_formula_weight 411.90
_chemical_name_systematic
;
  ?
;
_space_group_IT_number 2
_symmetry_cell_setting triclinic
_symmetry_space_group_name_Hall '-P 1'
_symmetry_space_group_name_H-M 'P -1'
_atom_sites_solution_hydrogens geom
_atom_sites_solution_primary direct
_atom_sites_solution_secondary difmap
_audit_creation_method SHELXL-97
_cell_angle_alpha 69.264(2)
_cell_angle_beta 85.923(2)
_cell_angle_gamma 80.198(2)
_cell_formula_units_Z 2
_cell_length_a 7.6869(11)
_cell_length_b 11.4845(16)
_cell_length_c 12.1644(17)
_cell_measurement_reflns_used 2598
_cell_measurement_temperature 273(2)
_cell_measurement_theta_max 46.565
_cell_measurement_theta_min 5.378
_cell_volume 989.6(2)
_computing_cell_refinement 'SHELXTL 6.10 (Burker, 2001)'
_computing_data_collection 'SHELXTL 6.10 (Burker, 2001)'
_computing_data_reduction 'SHELXTL 6.10 (Burker, 2001)'
_computing_molecular_graphics 'SHELXTL 6.10 (Burker, 2001)'
_computing_publication_material 'SHELXTL 6.10 (Burker, 2001)'
_computing_structure_refinement 'SHELXL-97 (Sheldrick, 1997)'
_computing_structure_solution 'SHELXS-97 (Sheldrick, 1990)'
_diffrn_ambient_temperature 293(2)
_diffrn_measured_fraction_theta_full 0.990
_diffrn_measured_fraction_theta_max 0.990
_diffrn_measurement_device_type 'Burker SMART 1k; CCD'
_diffrn_radiation_monochromator graphite
_diffrn_radiation_source 'normal-focus sealed tube'
_diffrn_radiation_type MoK\a
_diffrn_radiation_wavelength 0.71073
_diffrn_reflns_av_R_equivalents 0.0398
_diffrn_reflns_av_sigmaI/netI 0.0387
_diffrn_reflns_limit_h_max 8
_diffrn_reflns_limit_h_min -8
_diffrn_reflns_limit_k_max 12
_diffrn_reflns_limit_k_min -12
_diffrn_reflns_limit_l_max 10
_diffrn_reflns_limit_l_min -13
_diffrn_reflns_number 4527
_diffrn_reflns_theta_full 23.32
_diffrn_reflns_theta_max 23.32
_diffrn_reflns_theta_min 1.79
_exptl_absorpt_coefficient_mu 0.426
_exptl_absorpt_correction_T_max 1.000000
_exptl_absorpt_correction_T_min 0.919743
_exptl_absorpt_correction_type multi-scan
_exptl_crystal_colour clorless
_exptl_crystal_density_diffrn 1.382
_exptl_crystal_density_method 'not measured'
_exptl_crystal_F_000 428
_exptl_crystal_size_max 0.18
_exptl_crystal_size_mid 0.15
_exptl_crystal_size_min 0.13
_refine_diff_density_max 0.592
_refine_diff_density_min -0.662
_refine_diff_density_rms 0.062
_refine_ls_extinction_method none
_refine_ls_goodness_of_fit_ref 1.119
_refine_ls_hydrogen_treatment 'riding model'
_refine_ls_matrix_type full
_refine_ls_number_parameters 221
_refine_ls_number_reflns 2844
_refine_ls_number_restraints 0
_refine_ls_restrained_S_all 1.119
_refine_ls_R_factor_all 0.0731
_refine_ls_R_factor_gt 0.0618
_refine_ls_shift/su_max 0.003
_refine_ls_shift/su_mean 0.000
_refine_ls_structure_factor_coef Fsqd
_refine_ls_weighting_details 'calc w=1/[\s^2^(Fo^2^)+(0.1045P)^2^+0.7048P] where P=(Fo^2^+2Fc^2^)/3'
_refine_ls_weighting_scheme calc
_refine_ls_wR_factor_gt 0.1799
_refine_ls_wR_factor_ref 0.1907
_reflns_number_gt 2285
_reflns_number_total 2844
_reflns_threshold_expression >2sigma(I)
_cod_data_source_file jo030173h_12.cif
_cod_data_source_block "'(z)-2-(5-thianthreniumyl)-2-butene(ClO4)_zth15a'"
_cod_depositor_comments
;
The following automatic conversions were performed:
'_symmetry_cell_setting' value 'Triclinic' changed to 'triclinic'
according to '/home/saulius/struct/CIF-dictionaries/cif_core.dic'
dictionary named 'cif_core.dic' version 2.4.1 from
2010-06-29.

'_exptl_absorpt_correction_type' value 'Multiscan' changed to
'multi-scan' according to
'/home/saulius/struct/CIF-dictionaries/cif_core.dic' dictionary named
'cif_core.dic' version 2.4.1 from 2010-06-29.

Automatic conversion script
Id: cif_fix_enum 1527 2010-12-29 10:47:43Z saulius 
;
_cod_database_code 4022390

loop_
_symmetry_equiv_pos_as_xyz
'x, y, z'
'-x, -y, -z'

loop_
_atom_site_label
_atom_site_type_symbol
_atom_site_fract_x
_atom_site_fract_y
_atom_site_fract_z
_atom_site_U_iso_or_equiv
_atom_site_adp_type
_atom_site_occupancy
_atom_site_symmetry_multiplicity
_atom_site_calc_flag
_atom_site_refinement_flags
S1 S 0.86822(13) -0.27300(9) 0.69751(9) 0.0536(4) Uani 1 1 d .
S2 S 0.8206(2) -0.57058(11) 0.88222(12) 0.0835(5) Uani 1 1 d .
C1 C 0.9909(5) -0.4138(4) 0.6882(3) 0.0523(10) Uani 1 1 d .
C2 C 1.1138(6) -0.3972(5) 0.5969(4) 0.0677(12) Uani 1 1 d .
H2A H 1.1317 -0.3164 0.5498 0.081 Uiso 1 1 calc R
C3 C 1.2089(6) -0.4997(6) 0.5760(5) 0.0827(16) Uani 1 1 d .
H3A H 1.2908 -0.4887 0.5144 0.099 Uiso 1 1 calc R
C4 C 1.1824(7) -0.6189(6) 0.6466(5) 0.0820(15) Uani 1 1 d .
H4A H 1.2468 -0.6886 0.6325 0.098 Uiso 1 1 calc R
C5 C 1.0623(7) -0.6364(5) 0.7375(5) 0.0771(13) Uani 1 1 d .
H5A H 1.0456 -0.7177 0.7839 0.092 Uiso 1 1 calc R
C6 C 0.9649(5) -0.5341(4) 0.7615(4) 0.0574(10) Uani 1 1 d .
C7 C 0.7674(6) -0.4328(4) 0.9163(4) 0.0592(10) Uani 1 1 d .
C8 C 0.6924(7) -0.4477(5) 1.0282(4) 0.0754(13) Uani 1 1 d .
H8A H 0.6787 -0.5278 1.0796 0.090 Uiso 1 1 calc R
C9 C 0.6395(7) -0.3460(6) 1.0623(5) 0.0836(15) Uani 1 1 d .
H9A H 0.5883 -0.3574 1.1362 0.100 Uiso 1 1 calc R
C10 C 0.6609(7) -0.2270(6) 0.9888(5) 0.0811(15) Uani 1 1 d .
H10A H 0.6241 -0.1582 1.0128 0.097 Uiso 1 1 calc R
C11 C 0.7365(6) -0.2098(4) 0.8799(4) 0.0684(12) Uani 1 1 d .
H11A H 0.7546 -0.1297 0.8308 0.082 Uiso 1 1 calc R
C12 C 0.7858(5) -0.3112(4) 0.8432(3) 0.0536(10) Uani 1 1 d .
C13 C 0.5587(6) -0.3428(6) 0.6451(5) 0.0892(16) Uani 1 1 d .
H17A H 0.4653 -0.3174 0.5891 0.134 Uiso 1 1 calc R
H17B H 0.5095 -0.3489 0.7213 0.134 Uiso 1 1 calc R
H17C H 0.6224 -0.4234 0.6480 0.134 Uiso 1 1 calc R
C14 C 0.6804(5) -0.2484(5) 0.6093(4) 0.0641(12) Uani 1 1 d .
C15 C 0.6684(8) -0.1446(6) 0.5137(5) 0.0864(16) Uani 1 1 d .
H15A H 0.5704 -0.1301 0.4673 0.104 Uiso 1 1 calc R
C16 C 0.7886(11) -0.0486(6) 0.4704(6) 0.118(2) Uani 1 1 d .
H18A H 0.7417 0.0165 0.4000 0.177 Uiso 1 1 calc R
H18B H 0.9031 -0.0878 0.4538 0.177 Uiso 1 1 calc R
H18C H 0.7987 -0.0126 0.5294 0.177 Uiso 1 1 calc R
N100 N 0.7778(7) 0.2254(5) 0.1945(5) 0.1059(15) Uani 1 1 d .
C100 C 0.7860(7) 0.1488(5) 0.1579(5) 0.0790(14) Uiso 1 1 d .
C101 C 0.7993(9) 0.0510(6) 0.1101(6) 0.115(2) Uiso 1 1 d .
H10A H 0.6833 0.0348 0.1021 0.173 Uiso 1 1 calc R
H10B H 0.8674 -0.0241 0.1616 0.173 Uiso 1 1 calc R
H10C H 0.8563 0.0765 0.0344 0.173 Uiso 1 1 calc R
Cl1 Cl 1.31770(14) -0.16538(10) 0.27274(10) 0.0644(4) Uiso 1 1 d .
O1 O 1.2196(14) -0.1182(8) 0.3431(8) 0.263(5) Uani 1 1 d .
O2 O 1.2265(13) -0.1355(8) 0.1756(6) 0.231(4) Uani 1 1 d .
O3 O 1.4654(8) -0.1106(6) 0.2398(8) 0.200(3) Uani 1 1 d .
O4 O 1.3627(7) -0.2961(4) 0.3222(6) 0.164(2) Uani 1 1 d .

loop_
_atom_site_aniso_label
_atom_site_aniso_U_11
_atom_site_aniso_U_22
_atom_site_aniso_U_33
_atom_site_aniso_U_23
_atom_site_aniso_U_13
_atom_site_aniso_U_12
S1 0.0530(6) 0.0564(6) 0.0529(6) -0.0197(5) 0.0012(4) -0.0116(4)
S2 0.1131(11) 0.0604(7) 0.0783(9) -0.0267(6) 0.0353(8) -0.0259(7)
C1 0.042(2) 0.070(3) 0.052(2) -0.030(2) 0.0008(17) -0.0090(18)
C2 0.050(2) 0.093(3) 0.066(3) -0.033(3) 0.006(2) -0.017(2)
C3 0.050(3) 0.129(5) 0.087(4) -0.065(4) 0.011(2) -0.007(3)
C4 0.066(3) 0.102(4) 0.093(4) -0.063(3) -0.005(3) 0.009(3)
C5 0.083(3) 0.070(3) 0.083(3) -0.037(3) -0.008(3) 0.000(2)
C6 0.058(2) 0.060(2) 0.059(3) -0.027(2) 0.0032(19) -0.0075(19)
C7 0.062(2) 0.068(3) 0.050(2) -0.024(2) 0.0055(19) -0.013(2)
C8 0.081(3) 0.095(4) 0.052(3) -0.028(3) 0.014(2) -0.020(3)
C9 0.071(3) 0.131(5) 0.068(3) -0.060(4) 0.015(2) -0.017(3)
C10 0.072(3) 0.109(4) 0.088(4) -0.070(4) 0.001(3) -0.003(3)
C11 0.071(3) 0.067(3) 0.077(3) -0.038(2) -0.009(2) -0.005(2)
C12 0.051(2) 0.065(3) 0.051(2) -0.030(2) 0.0012(18) -0.0073(18)
C13 0.059(3) 0.130(5) 0.102(4) -0.065(4) -0.004(3) -0.020(3)
C14 0.053(2) 0.087(3) 0.056(3) -0.037(3) -0.002(2) 0.005(2)
C15 0.089(4) 0.106(4) 0.060(3) -0.039(3) -0.013(3) 0.024(3)
C16 0.161(6) 0.086(4) 0.076(4) -0.003(3) 0.015(4) -0.001(4)
N100 0.119(4) 0.098(4) 0.095(4) -0.026(3) -0.008(3) -0.014(3)
O1 0.358(12) 0.205(7) 0.228(8) -0.129(7) 0.155(9) 0.001(7)
O2 0.303(10) 0.227(8) 0.150(6) -0.021(5) -0.138(6) -0.050(7)
O3 0.123(4) 0.144(5) 0.281(9) 0.005(5) 0.009(5) -0.059(4)
O4 0.137(4) 0.084(3) 0.219(6) 0.003(3) 0.011(4) -0.006(3)

loop_
_atom_type_symbol
_atom_type_description
_atom_type_scat_dispersion_real
_atom_type_scat_dispersion_imag
_atom_type_scat_source
C C 0.0033 0.0016 'International Tables Vol C Tables 4.2.6.8 and 6.1.1.4'
H H 0.0000 0.0000 'International Tables Vol C Tables 4.2.6.8 and 6.1.1.4'
O O 0.0106 0.0060 'International Tables Vol C Tables 4.2.6.8 and 6.1.1.4'
S S 0.1246 0.1234 'International Tables Vol C Tables 4.2.6.8 and 6.1.1.4'
Cl Cl 0.1484 0.1585 'International Tables Vol C Tables 4.2.6.8 and 6.1.1.4'
N N 0.0061 0.0033 'International Tables Vol C Tables 4.2.6.8 and 6.1.1.4'

loop_
_geom_angle_atom_site_label_1
_geom_angle_atom_site_label_2
_geom_angle_atom_site_label_3
_geom_angle
C1 S1 C12 105.98(19)
C1 S1 C14 103.02(19)
C12 S1 C14 105.2(2)
C6 S2 C7 105.4(2)
C2 C1 C6 120.9(4)
C2 C1 S1 114.8(3)
C6 C1 S1 124.3(3)
C3 C2 C1 120.1(5)
C2 C3 C4 119.5(5)
C5 C4 C3 120.8(5)
C4 C5 C6 120.9(5)
C5 C6 C1 117.6(4)
C5 C6 S2 116.0(4)
C1 C6 S2 126.4(3)
C12 C7 C8 117.2(4)
C12 C7 S2 127.0(3)
C8 C7 S2 115.8(3)
C9 C8 C7 120.7(5)
C8 C9 C10 120.8(5)
C11 C10 C9 119.8(5)
C10 C11 C12 119.9(5)
C11 C12 C7 121.4(4)
C11 C12 S1 114.7(3)
C7 C12 S1 123.8(3)
C15 C14 C13 126.7(5)
C15 C14 S1 114.3(4)
C13 C14 S1 119.0(4)
C14 C15 C16 129.5(5)
N100 C100 C101 179.1(7)
O1 Cl1 O2 107.2(7)
O1 Cl1 O3 110.9(6)
O2 Cl1 O3 106.2(5)
O1 Cl1 O4 112.2(5)
O2 Cl1 O4 109.8(5)
O3 Cl1 O4 110.4(4)

loop_
_geom_bond_atom_site_label_1
_geom_bond_atom_site_label_2
_geom_bond_distance
S1 C1 1.764(4)
S1 C12 1.766(4)
S1 C14 1.784(4)
S2 C6 1.747(4)
S2 C7 1.749(4)
C1 C2 1.387(6)
C1 C6 1.393(6)
C2 C3 1.370(7)
C3 C4 1.376(8)
C4 C5 1.369(7)
C5 C6 1.393(6)
C7 C12 1.390(6)
C7 C8 1.405(6)
C8 C9 1.363(7)
C9 C10 1.373(8)
C10 C11 1.369(7)
C11 C12 1.376(6)
C13 C14 1.481(7)
C14 C15 1.333(7)
C15 C16 1.488(9)
N100 C100 1.110(7)
C100 C101 1.422(8)
Cl1 O1 1.301(6)
Cl1 O2 1.325(6)
Cl1 O3 1.359(5)
Cl1 O4 1.396(5)

loop_
_cod_related_entry_id
_cod_related_entry_database
_cod_related_entry_code
1 ChemSpider 30658559
